data_7232423
loop_
_publ_author_name
'Hearne, Neil'
'Turnbull, Mark M.'
'Landee, Christopher P.'
'van der Merwe, Elizabet M.'
'Rademeyer, Melanie'

_publ_section_title
;
 Halide-bi-bridged polymers of amide substituted pyridines and -pyrazines:
 polymorphism, structures, thermal stability and magnetism
;
_journal_issue 12
_journal_name_full CrystEngComm
_journal_page_first 1910
_journal_paper_doi 10.1039/C9CE00071B
_journal_volume 21
_journal_year 2019
_chemical_formula_moiety 'C10 H10 Cl2 Cu N6 O2'
_chemical_formula_sum 'C10 H10 Cl2 Cu N6 O2'
_chemical_formula_weight 380.69
_space_group_crystal_system triclinic
_space_group_IT_number 2
_space_group_name_Hall '-P 1'
_space_group_name_H-M_alt 'P -1'
_symmetry_space_group_name_Hall '-P 1'
_symmetry_space_group_name_H-M 'P -1'
_atom_sites_solution_hydrogens difmap
_audit_creation_method SHELXL-2013
_audit_update_record
;
2018-12-12 deposited with the CCDC.    2019-02-20 downloaded from the CCDC.
;
_cell_angle_alpha 76.315(3)
_cell_angle_beta 89.743(3)
_cell_angle_gamma 85.572(3)
_cell_formula_units_Z 1
_cell_length_a 3.6610(4)
_cell_length_b 6.6260(7)
_cell_length_c 13.7328(15)
_cell_measurement_reflns_used 5528
_cell_measurement_temperature 150(2)
_cell_measurement_theta_max 28.61
_cell_measurement_theta_min 3.05
_cell_volume 322.67(6)
_computing_cell_refinement 'SAINT (Bruker, 2014)'
_computing_data_collection 'APEX2 (Bruker, 2014)'
_computing_data_reduction 'SAINT (Bruker, 2014)'
_computing_molecular_graphics
;
ORTEP-3 for Windows (Farrugia, 1997), POV-RAY (Cason, 2004),
 Mercury (Macrae <i>et al</i>., 2008)
;
_computing_publication_material 'SHELXL-2014, PLATON (Spek, 2009)'
_computing_structure_refinement 'SHELXTL, SHELXL-2014/7 (Sheldrick, 2015)'
_computing_structure_solution 'SHELXTS (Sheldrick, 2015)'
_diffrn_ambient_temperature 150(2)
_diffrn_measured_fraction_theta_full 0.998
_diffrn_measured_fraction_theta_max 0.994
_diffrn_measurement_device_type 'Bruker APEX-II CCD'
_diffrn_measurement_method '\f and \w scans'
_diffrn_radiation_type MoK\a
_diffrn_radiation_wavelength 0.71073
_diffrn_reflns_av_R_equivalents 0.0335
_diffrn_reflns_av_unetI/netI 0.0260
_diffrn_reflns_Laue_measured_fraction_full 0.998
_diffrn_reflns_Laue_measured_fraction_max 0.994
_diffrn_reflns_limit_h_max 4
_diffrn_reflns_limit_h_min -4
_diffrn_reflns_limit_k_max 8
_diffrn_reflns_limit_k_min -8
_diffrn_reflns_limit_l_max 18
_diffrn_reflns_limit_l_min -18
_diffrn_reflns_number 10015
_diffrn_reflns_point_group_measured_fraction_full 0.998
_diffrn_reflns_point_group_measured_fraction_max 0.994
_diffrn_reflns_theta_full 25.242
_diffrn_reflns_theta_max 28.635
_diffrn_reflns_theta_min 3.054
_exptl_absorpt_coefficient_mu 2.120
_exptl_absorpt_correction_T_max 0.9281
_exptl_absorpt_correction_T_min 0.8011
_exptl_absorpt_correction_type multi-scan
_exptl_absorpt_process_details 'SADABS (Bruker, 2014)'
_exptl_crystal_colour green
_exptl_crystal_density_diffrn 1.959
_exptl_crystal_description needle
_exptl_crystal_F_000 191
_exptl_crystal_size_max 0.460
_exptl_crystal_size_mid 0.040
_exptl_crystal_size_min 0.020
_refine_diff_density_max 2.406
_refine_diff_density_min -0.643
_refine_diff_density_rms 0.136
_refine_ls_extinction_method none
_refine_ls_goodness_of_fit_ref 1.083
_refine_ls_hydrogen_treatment refall
_refine_ls_matrix_type full
_refine_ls_number_parameters 117
_refine_ls_number_reflns 1628
_refine_ls_number_restraints 0
_refine_ls_restrained_S_all 1.083
_refine_ls_R_factor_all 0.0503
_refine_ls_R_factor_gt 0.0422
_refine_ls_shift/su_max 0.000
_refine_ls_shift/su_mean 0.000
_refine_ls_structure_factor_coef Fsqd
_refine_ls_weighting_details
;
 w=1/[\s^2^(Fo^2^)+(0.0716P)^2^+0.4447P]
 where P=(Fo^2^+2Fc^2^)/3
;
_refine_ls_weighting_scheme calc
_refine_ls_wR_factor_gt 0.1097
_refine_ls_wR_factor_ref 0.1140
_reflns_Friedel_coverage 0.000
_reflns_number_gt 1409
_reflns_number_total 1628
_reflns_threshold_expression 'I > 2\s(I)'
_cod_data_source_file c9ce00071b2.cif
_cod_data_source_block pyrCuCl
_cod_depositor_comments 'Adding full bibliography for 7232418--7232424.cif.'
_cod_database_code 7232423
_shelx_space_group_comment
;
The symmetry employed for this shelxl refinement is uniquely defined
by the following loop, which should always be used as a source of
symmetry information in preference to the above space-group names.
They are only intended as comments.
;
_shelx_estimated_absorpt_t_min 0.442
_shelx_estimated_absorpt_t_max 0.959
_shelxl_version_number 2013-2

loop_
_space_group_symop_operation_xyz
'x, y, z'
'-x, -y, -z'

loop_
_atom_site_label
_atom_site_type_symbol
_atom_site_fract_x
_atom_site_fract_y
_atom_site_fract_z
_atom_site_U_iso_or_equiv
_atom_site_adp_type
_atom_site_occupancy
_atom_site_site_symmetry_order
_atom_site_calc_flag
_atom_site_refinement_flags_posn
_atom_site_refinement_flags_occupancy
Cu1 Cu 0.5000 0.5000 0.5000 0.01088(18) Uani 1 2 d S P
Cl1 Cl 0.08147(18) 0.72398(10) 0.55016(5) 0.01241(19) Uani 1 1 d . .
O1 O 0.0812(6) 0.4542(3) 0.13274(16) 0.0173(5) Uani 1 1 d . .
N1 N 0.4770(6) 0.6866(4) 0.35844(17) 0.0104(5) Uani 1 1 d . .
N2 N 0.4520(7) 0.9204(4) 0.15989(18) 0.0123(5) Uani 1 1 d . .
N3 N 0.2210(8) 0.7334(5) 0.01172(19) 0.0179(6) Uani 1 1 d . .
C3 C 0.3550(7) 0.7234(4) 0.1852(2) 0.0099(5) Uani 1 1 d . .
C2 C 0.5524(8) 0.9995(4) 0.2363(2) 0.0131(6) Uani 1 1 d . .
C1 C 0.5576(8) 0.8868(4) 0.3353(2) 0.0125(5) Uani 1 1 d . .
C4 C 0.3758(8) 0.6043(4) 0.2831(2) 0.0104(5) Uani 1 1 d . .
C5 C 0.2115(8) 0.6250(4) 0.1062(2) 0.0117(5) Uani 1 1 d . .
H4 H 0.328(10) 0.462(6) 0.298(3) 0.016(9) Uiso 1 1 d . .
H1 H 0.604(11) 0.951(6) 0.386(3) 0.021(10) Uiso 1 1 d . .
H2 H 0.628(13) 1.131(8) 0.224(3) 0.038(12) Uiso 1 1 d . .
H3A H 0.151(11) 0.684(6) -0.028(3) 0.014(9) Uiso 1 1 d . .
H3B H 0.323(13) 0.826(8) 0.001(3) 0.034(13) Uiso 1 1 d . .

loop_
_atom_site_aniso_label
_atom_site_aniso_U_11
_atom_site_aniso_U_22
_atom_site_aniso_U_33
_atom_site_aniso_U_23
_atom_site_aniso_U_13
_atom_site_aniso_U_12
Cu1 0.0149(3) 0.0100(3) 0.0070(3) -0.00093(17) -0.00140(17) 0.00086(18)
Cl1 0.0133(4) 0.0113(3) 0.0127(3) -0.0031(2) -0.0003(3) -0.0008(2)
O1 0.0289(12) 0.0146(10) 0.0095(9) -0.0026(8) -0.0011(8) -0.0098(9)
N1 0.0116(11) 0.0112(11) 0.0082(10) -0.0019(8) -0.0005(8) -0.0012(9)
N2 0.0144(12) 0.0111(11) 0.0114(11) -0.0022(9) -0.0012(9) -0.0018(9)
N3 0.0305(16) 0.0171(13) 0.0073(11) -0.0020(10) -0.0051(10) -0.0122(12)
C3 0.0097(13) 0.0110(12) 0.0097(12) -0.0036(10) 0.0003(10) -0.0017(10)
C2 0.0145(14) 0.0103(13) 0.0147(14) -0.0027(10) -0.0025(11) -0.0029(10)
C1 0.0142(14) 0.0130(13) 0.0124(13) -0.0069(10) -0.0015(10) -0.0017(10)
C4 0.0105(13) 0.0107(12) 0.0108(12) -0.0032(10) -0.0008(10) -0.0030(10)
C5 0.0136(13) 0.0123(13) 0.0097(13) -0.0035(10) -0.0010(10) -0.0014(10)

loop_
_atom_type_symbol
_atom_type_description
_atom_type_scat_dispersion_real
_atom_type_scat_dispersion_imag
_atom_type_scat_source
C C 0.0033 0.0016 'International Tables Vol C Tables 4.2.6.8 and 6.1.1.4'
H H 0.0000 0.0000 'International Tables Vol C Tables 4.2.6.8 and 6.1.1.4'
N N 0.0061 0.0033 'International Tables Vol C Tables 4.2.6.8 and 6.1.1.4'
O O 0.0106 0.0060 'International Tables Vol C Tables 4.2.6.8 and 6.1.1.4'
Cl Cl 0.1484 0.1585 'International Tables Vol C Tables 4.2.6.8 and 6.1.1.4'
Cu Cu 0.3201 1.2651 'International Tables Vol C Tables 4.2.6.8 and 6.1.1.4'

loop_
_geom_angle_atom_site_label_1
_geom_angle_atom_site_label_2
_geom_angle_atom_site_label_3
_geom_angle
_geom_angle_site_symmetry_1
_geom_angle_site_symmetry_3
N1 Cu1 N1 180.0 . 2_666
N1 Cu1 Cl1 90.01(7) . 2_666
N1 Cu1 Cl1 89.99(7) 2_666 2_666
N1 Cu1 Cl1 89.99(7) . .
N1 Cu1 Cl1 90.01(7) 2_666 .
Cl1 Cu1 Cl1 180.0 2_666 .
C4 N1 C1 117.7(2) . .
C4 N1 Cu1 118.04(18) . .
C1 N1 Cu1 124.30(19) . .
C2 N2 C3 115.7(2) . .
C5 N3 H3A 117(3) . .
C5 N3 H3B 118(4) . .
H3A N3 H3B 124(5) . .
N2 C3 C4 122.5(3) . .
N2 C3 C5 120.1(2) . .
C4 C3 C5 117.5(2) . .
N2 C2 C1 122.8(3) . .
N2 C2 H2 120(3) . .
C1 C2 H2 117(3) . .
N1 C1 C2 120.5(3) . .
N1 C1 H1 119(3) . .
C2 C1 H1 120(3) . .
N1 C4 C3 120.7(2) . .
N1 C4 H4 118(2) . .
C3 C4 H4 121(2) . .
O1 C5 N3 124.1(3) . .
O1 C5 C3 118.8(2) . .
N3 C5 C3 117.0(3) . .

loop_
_geom_bond_atom_site_label_1
_geom_bond_atom_site_label_2
_geom_bond_distance
_geom_bond_site_symmetry_2
Cu1 N1 2.040(2) .
Cu1 N1 2.040(2) 2_666
Cu1 Cl1 2.2689(7) 2_666
Cu1 Cl1 2.2689(7) .
O1 C5 1.236(3) .
N1 C4 1.344(4) .
N1 C1 1.345(4) .
N2 C2 1.343(4) .
N2 C3 1.344(4) .
N3 C5 1.328(4) .
N3 H3A 0.75(4) .
N3 H3B 0.73(5) .
C3 C4 1.388(4) .
C3 C5 1.507(4) .
C2 C1 1.388(4) .
C2 H2 0.91(5) .
C1 H1 0.92(4) .
C4 H4 0.95(4) .

loop_
_geom_hbond_atom_site_label_D
_geom_hbond_atom_site_label_H
_geom_hbond_atom_site_label_A
_geom_hbond_distance_DH
_geom_hbond_distance_HA
_geom_hbond_distance_DA
_geom_hbond_angle_DHA
_geom_hbond_site_symmetry_A
C4 H4 Cl1 0.95(4) 2.67(4) 3.309(3) 125(3) 2_566
C1 H1 Cl1 0.92(4) 2.90(4) 3.431(3) 118(3) 1_655
C1 H1 Cl1 0.92(4) 2.84(4) 3.651(3) 149(3) 2_676
N3 H3A O1 0.75(4) 2.10(4) 2.847(4) 176(4) 2_565
N3 H3B N2 0.73(5) 2.61(5) 3.177(4) 136(4) 2_675

loop_
_geom_torsion_atom_site_label_1
_geom_torsion_atom_site_label_2
_geom_torsion_atom_site_label_3
_geom_torsion_atom_site_label_4
_geom_torsion
C2 N2 C3 C4 -3.4(4)
C2 N2 C3 C5 175.5(3)
C3 N2 C2 C1 0.1(4)
C4 N1 C1 C2 -3.0(4)
Cu1 N1 C1 C2 176.8(2)
N2 C2 C1 N1 3.2(5)
C1 N1 C4 C3 -0.2(4)
Cu1 N1 C4 C3 180.0(2)
N2 C3 C4 N1 3.6(4)
C5 C3 C4 N1 -175.4(2)
N2 C3 C5 O1 -171.0(3)
C4 C3 C5 O1 8.0(4)
N2 C3 C5 N3 6.4(4)
C4 C3 C5 N3 -174.6(3)
